data_4023470
loop_
_publ_author_name
'Masahiko Shibahara'
'Motonori Watanabe'
'Tetsuo Iwanaga'
'Taisuke Matsumoto'
'Keiko Ideta'
'Teruo Shinmyozu'

_publ_contact_author_address
;
    Department of Chemistry, Faculty of Education and Welfare Science,
    Oita University, Dan-noharu 700, Oita 870-1192, Japan
;
_publ_contact_author_email mshiba@cc.oita-u.ac.jp
_publ_contact_author_fax '+81 97 554 7553'
_publ_contact_author_name ' Masahiko Shibahara'
_publ_contact_author_phone '+81 97 554 7553'
_publ_section_title
;
 Synthesis, Structure, and Transannular \p-\p Interaction of
 Three- and Four-Layered [3.3]Paracyclophanes
;
_journal_name_full 'Journal of Organic Chemistry'
_journal_page_first 4433
_journal_page_last 4442
_journal_paper_doi 10.1021/jo8003309
_journal_volume 73
_journal_year 2008
_chemical_formula_moiety 'C30 H30 O2 '
_chemical_formula_sum 'C30 H30 O2'
_chemical_formula_weight 422.57
_space_group_IT_number 61
_symmetry_cell_setting orthorhombic
_symmetry_Int_Tables_number 61
_symmetry_space_group_name_Hall '-P 2ac 2ab'
_symmetry_space_group_name_H-M 'P b c a'
_audit_creation_date 'Fri Sep  3 18:06:13 2004'
_audit_creation_method 'by teXsan'
_cell_angle_alpha 90
_cell_angle_beta 90
_cell_angle_gamma 90
_cell_formula_units_Z 8
_cell_length_a 15.2114(3)
_cell_length_b 16.3536(4)
_cell_length_c 17.9982(3)
_cell_measurement_reflns_used 51182
_cell_measurement_temperature 113.2
_cell_measurement_theta_max 27.5
_cell_measurement_theta_min 1.1
_cell_volume 4477.3(2)
_computing_cell_refinement PROCESS-AUTO
_computing_data_collection PROCESS-AUTO
_computing_data_reduction 'teXsan Ver. 1.11'
_computing_publication_material 'teXsan Ver. 1.11'
_computing_structure_refinement 'teXsan Ver. 1.10'
_computing_structure_solution SIR97
_diffrn_detector_area_resol_mean 10.00
_diffrn_measured_fraction_theta_full 0.9994
_diffrn_measured_fraction_theta_max 0.9994
_diffrn_measurement_device_type 'Rigaku RAXIS-RAPID Imaging Plate'
_diffrn_measurement_method \w
_diffrn_radiation_type 'Mo K\a'
_diffrn_radiation_wavelength 0.7107
_diffrn_reflns_av_R_equivalents 0.055
_diffrn_reflns_limit_h_max 19
_diffrn_reflns_limit_h_min 0
_diffrn_reflns_limit_k_max 21
_diffrn_reflns_limit_k_min 0
_diffrn_reflns_limit_l_max 23
_diffrn_reflns_limit_l_min 0
_diffrn_reflns_number 42243
_diffrn_reflns_theta_full 27.48
_diffrn_reflns_theta_max 27.48
_exptl_absorpt_coefficient_mu 0.076
_exptl_absorpt_correction_T_max 0.994
_exptl_absorpt_correction_T_min 0.712
_exptl_absorpt_correction_type multi-scan
_exptl_absorpt_process_details '(Higashi, 1995)'
_exptl_crystal_colour colorless
_exptl_crystal_density_diffrn 1.254
_exptl_crystal_density_method 'not measured'
_exptl_crystal_description platelet
_exptl_crystal_size_max 0.480
_exptl_crystal_size_mid 0.460
_exptl_crystal_size_min 0.080
_refine_diff_density_max 0.65
_refine_diff_density_min -0.43
_refine_ls_extinction_method none
_refine_ls_goodness_of_fit_ref 0.969
_refine_ls_hydrogen_treatment noref
_refine_ls_number_parameters 289
_refine_ls_number_reflns 5133
_refine_ls_R_factor_gt 0.0452
_refine_ls_shift/su_max 0.0003
_refine_ls_structure_factor_coef Fsqd
_refine_ls_weighting_details 'w = 1/[\s^2^(Fo^2^) + (0.05000(Max(Fo^2^,0) + 2Fc^2^)/3)^2^]'
_refine_ls_weighting_scheme calc
_refine_ls_wR_factor_ref 0.1188
_reflns_number_gt 3128
_reflns_number_total 5133
_reflns_threshold_expression F^2^>2.0\s(F^2^)
_cod_data_source_file jo8003309-File006.cif
_cod_data_source_block b
_cod_original_formula_sum 'C30 H30 O2 '
_cod_database_code 4023470

loop_
_symmetry_equiv_pos_as_xyz
x,y,z
1/2+x,1/2-y,-z
-x,1/2+y,1/2-z
1/2-x,-y,1/2+z
-x,-y,-z
1/2-x,1/2+y,z
x,1/2-y,1/2+z
1/2+x,y,1/2-z

loop_
_atom_site_label
_atom_site_type_symbol
_atom_site_fract_x
_atom_site_fract_y
_atom_site_fract_z
_atom_site_U_iso_or_equiv
_atom_site_adp_type
_atom_site_occupancy
_atom_site_calc_flag
_atom_site_refinement_flags
_atom_site_disorder_assembly
_atom_site_disorder_group
O(1) O 0.04588(9) 0.26544(9) 0.09086(7) 0.0409(4) Uani 1.00 d . . .
O(2) O -0.09528(9) 0.05096(9) 0.42787(7) 0.0458(4) Uani 1.00 d . . .
C(1) C 0.0800(1) 0.0733(1) 0.16675(9) 0.0290(5) Uani 1.00 d . . .
C(2) C 0.1583(1) 0.0246(1) 0.1348(1) 0.0374(5) Uani 1.00 d . . .
C(3) C 0.1938(1) -0.0463(1) 0.1806(1) 0.0361(5) Uani 1.00 d . . .
C(4) C 0.2407(1) -0.02118(10) 0.2506(1) 0.0297(5) Uani 1.00 d . . .
C(5) C 0.2153(1) -0.0480(1) 0.3207(1) 0.0330(5) Uani 1.00 d . . .
C(6) C 0.2505(1) -0.0138(1) 0.3846(1) 0.0343(5) Uani 1.00 d . . .
C(7) C 0.3114(1) 0.0501(1) 0.3804(1) 0.0298(5) Uani 1.00 d . . .
C(8) C 0.3438(1) 0.0696(1) 0.3104(1) 0.0282(5) Uani 1.00 d . . .
C(9) C 0.3098(1) 0.0345(1) 0.2467(1) 0.0292(5) Uani 1.00 d . . .
C(10) C 0.3368(1) 0.1011(1) 0.4470(1) 0.0377(5) Uani 1.00 d . . .
C(11) C 0.2590(1) 0.1430(1) 0.48560(10) 0.0349(5) Uani 1.00 d . . .
C(12) C 0.2130(1) 0.2113(1) 0.44170(10) 0.0319(5) Uani 1.00 d . . .
C(13) C 0.1656(1) 0.18504(10) 0.37181(9) 0.0228(4) Uani 1.00 d . . .
C(14) C 0.1904(1) 0.21762(10) 0.30319(9) 0.0226(4) Uani 1.00 d . . .
C(15) C 0.1557(1) 0.1907(1) 0.23640(9) 0.0214(4) Uani 1.00 d . . .
C(16) C 0.1011(1) 0.1210(1) 0.23670(9) 0.0219(4) Uani 1.00 d . . .
C(17) C 0.0691(1) 0.09503(10) 0.30472(9) 0.0217(4) Uani 1.00 d . . .
C(18) C 0.0960(1) 0.12889(10) 0.37188(9) 0.0217(4) Uani 1.00 d . . .
C(19) C 0.1717(1) 0.2395(1) 0.16604(10) 0.0284(5) Uani 1.00 d . . .
C(20) C 0.0887(1) 0.2864(1) 0.14458(10) 0.0273(5) Uani 1.00 d . . .
C(21) C 0.0591(1) 0.3576(1) 0.1922(1) 0.0336(5) Uani 1.00 d . . .
C(22) C 0.0494(1) 0.1032(1) 0.44303(9) 0.0288(5) Uani 1.00 d . . .
C(23) C -0.0498(1) 0.1110(1) 0.43845(9) 0.0285(5) Uani 1.00 d . . .
C(24) C -0.0912(1) 0.1951(1) 0.44769(10) 0.0330(5) Uani 1.00 d . . .
C(25) C -0.0651(1) 0.2511(1) 0.38445(10) 0.0266(4) Uani 1.00 d . . .
C(26) C -0.0024(1) 0.3120(1) 0.39295(10) 0.0316(5) Uani 1.00 d . . .
C(27) C 0.0344(1) 0.3498(1) 0.3315(1) 0.0320(5) Uani 1.00 d . . .
C(28) C 0.0089(1) 0.32822(10) 0.2601(1) 0.0262(5) Uani 1.00 d . . .
C(29) C -0.0605(1) 0.27336(10) 0.25213(10) 0.0237(4) Uani 1.00 d . . .
C(30) C -0.0971(1) 0.23539(10) 0.31347(9) 0.0233(4) Uani 1.00 d . . .
H(1) H 0.0343 0.0278 0.1775 0.0449 Uiso 1.00 calc . . .
H(2) H 0.0614 0.1073 0.1262 0.0449 Uiso 1.00 calc . . .
H(3) H 0.2055 0.0653 0.1179 0.0449 Uiso 1.00 calc . . .
H(4) H 0.1419 0.0078 0.0842 0.0449 Uiso 1.00 calc . . .
H(5) H 0.2395 -0.0813 0.1514 0.0449 Uiso 1.00 calc . . .
H(6) H 0.1454 -0.0849 0.1860 0.0449 Uiso 1.00 calc . . .
H(7) H 0.1637 -0.0861 0.3288 0.0449 Uiso 1.00 calc . . .
H(8) H 0.2279 -0.0339 0.4341 0.0449 Uiso 1.00 calc . . .
H(9) H 0.3889 0.1144 0.3048 0.0449 Uiso 1.00 calc . . .
H(10) H 0.3354 0.0546 0.1994 0.0449 Uiso 1.00 calc . . .
H(11) H 0.3681 0.0653 0.4827 0.0449 Uiso 1.00 calc . . .
H(12) H 0.3818 0.1441 0.4321 0.0449 Uiso 1.00 calc . . .
H(13) H 0.2115 0.1018 0.4974 0.0449 Uiso 1.00 calc . . .
H(14) H 0.2852 0.1629 0.5317 0.0449 Uiso 1.00 calc . . .
H(15) H 0.1703 0.2369 0.4782 0.0449 Uiso 1.00 calc . . .
H(16) H 0.2555 0.2569 0.4334 0.0449 Uiso 1.00 calc . . .
H(17) H 0.2312 0.2653 0.3036 0.0449 Uiso 1.00 calc . . .
H(18) H 0.0232 0.0523 0.3045 0.0449 Uiso 1.00 calc . . .
H(19) H 0.2160 0.2783 0.1791 0.0449 Uiso 1.00 calc . . .
H(20) H 0.1861 0.2024 0.1234 0.0449 Uiso 1.00 calc . . .
H(21) H 0.0219 0.3968 0.1658 0.0449 Uiso 1.00 calc . . .
H(22) H 0.1108 0.3877 0.2147 0.0449 Uiso 1.00 calc . . .
H(23) H 0.0631 0.0474 0.4563 0.0449 Uiso 1.00 calc . . .
H(24) H 0.0698 0.1366 0.4860 0.0449 Uiso 1.00 calc . . .
H(25) H -0.0678 0.2203 0.4959 0.0449 Uiso 1.00 calc . . .
H(26) H -0.1516 0.1835 0.4455 0.0449 Uiso 1.00 calc . . .
H(27) H 0.0196 0.3244 0.4429 0.0449 Uiso 1.00 calc . . .
H(28) H 0.0810 0.3913 0.3322 0.0449 Uiso 1.00 calc . . .
H(29) H -0.0837 0.2603 0.1998 0.0449 Uiso 1.00 calc . . .
H(30) H -0.1454 0.1942 0.3044 0.0449 Uiso 1.00 calc . . .

loop_
_atom_site_aniso_label
_atom_site_aniso_U_11
_atom_site_aniso_U_22
_atom_site_aniso_U_33
_atom_site_aniso_U_12
_atom_site_aniso_U_13
_atom_site_aniso_U_23
O(1) 0.0407(8) 0.0551(9) 0.0269(7) -0.0004(7) -0.0097(6) 0.0105(7)
O(2) 0.0476(8) 0.0497(9) 0.0401(8) -0.0216(7) -0.0080(7) 0.0114(7)
C(1) 0.0239(8) 0.041(1) 0.0225(9) 0.0008(8) -0.0013(8) -0.0065(8)
C(2) 0.039(1) 0.043(1) 0.030(1) -0.0015(9) 0.0027(9) -0.0116(9)
C(3) 0.034(1) 0.0243(10) 0.050(1) -0.0020(8) 0.0064(9) -0.0125(9)
C(4) 0.0269(9) 0.0177(9) 0.045(1) 0.0050(7) 0.0062(9) -0.0044(9)
C(5) 0.0252(9) 0.0197(9) 0.054(1) 0.0027(8) 0.0100(9) 0.0065(9)
C(6) 0.0317(9) 0.030(1) 0.041(1) 0.0079(9) 0.0060(10) 0.0129(9)
C(7) 0.0218(8) 0.0273(9) 0.040(1) 0.0056(8) 0.0004(8) 0.0101(8)
C(8) 0.0229(8) 0.0216(9) 0.040(1) 0.0032(7) 0.0006(8) 0.0052(8)
C(9) 0.0275(9) 0.0194(8) 0.041(1) 0.0013(8) 0.0095(8) 0.0019(8)
C(10) 0.0307(10) 0.048(1) 0.034(1) 0.0001(9) -0.0075(9) 0.0113(10)
C(11) 0.0340(10) 0.047(1) 0.0234(9) -0.0085(9) -0.0075(9) 0.0028(9)
C(12) 0.0372(10) 0.034(1) 0.0246(9) -0.0049(9) -0.0043(8) -0.0039(8)
C(13) 0.0255(9) 0.0214(8) 0.0214(8) 0.0052(7) -0.0014(7) -0.0010(7)
C(14) 0.0215(8) 0.0186(8) 0.0276(9) 0.0028(7) 0.0002(7) 0.0012(7)
C(15) 0.0190(8) 0.0249(9) 0.0202(8) 0.0074(7) 0.0014(7) 0.0034(7)
C(16) 0.0184(8) 0.0252(9) 0.0222(9) 0.0065(7) -0.0017(7) -0.0018(7)
C(17) 0.0188(8) 0.0212(8) 0.0250(9) 0.0034(7) -0.0006(7) 0.0007(7)
C(18) 0.0235(8) 0.0227(8) 0.0190(8) 0.0067(7) 0.0000(7) 0.0019(7)
C(19) 0.0255(9) 0.033(1) 0.0264(9) 0.0021(8) 0.0006(8) 0.0057(8)
C(20) 0.0232(8) 0.0327(10) 0.0259(9) -0.0036(8) 0.0022(8) 0.0132(8)
C(21) 0.0274(9) 0.0235(9) 0.050(1) -0.0016(8) -0.0005(9) 0.0056(9)
C(22) 0.0298(9) 0.035(1) 0.0222(9) 0.0023(8) 0.0026(8) 0.0052(8)
C(23) 0.0311(9) 0.038(1) 0.0160(8) -0.0055(9) -0.0001(8) 0.0047(8)
C(24) 0.0249(9) 0.049(1) 0.0254(9) 0.0033(9) 0.0013(8) -0.0042(9)
C(25) 0.0209(8) 0.0298(9) 0.0291(9) 0.0077(8) 0.0022(8) -0.0060(8)
C(26) 0.0240(9) 0.035(1) 0.036(1) 0.0053(8) -0.0036(8) -0.0135(9)
C(27) 0.0193(8) 0.0248(10) 0.052(1) 0.0000(7) -0.0016(9) -0.0106(9)
C(28) 0.0208(8) 0.0179(9) 0.040(1) 0.0029(7) -0.0004(8) -0.0019(8)
C(29) 0.0212(8) 0.0188(8) 0.0311(9) 0.0038(7) -0.0015(7) -0.0031(8)
C(30) 0.0185(8) 0.0197(9) 0.0316(10) 0.0032(7) 0.0004(7) -0.0049(7)

loop_
_atom_type_symbol
_atom_type_description
_atom_type_scat_dispersion_real
_atom_type_scat_dispersion_imag
_atom_type_scat_source
C C 0.003 0.002
;International Tables for Crystallography
(1992, Vol. C, Tables 4.2.6.8 and 6.1.1.1)
;
H H 0.000 0.000
;International Tables for Crystallography
(1992, Vol. C, Table 6.1.1.2)
;
O O 0.011 0.006
;International Tables for Crystallography
(1992, Vol. C, Tables 4.2.6.8 and 6.1.1.1)
;

loop_
_geom_angle_atom_site_label_1
_geom_angle_atom_site_label_2
_geom_angle_atom_site_label_3
_geom_angle
_geom_angle_site_symmetry_1
_geom_angle_site_symmetry_2
_geom_angle_site_symmetry_3
_geom_angle_publ_flag
C(2) C(1) C(16) 114.3(1) . . . yes
C(1) C(2) C(3) 117.8(2) . . . yes
C(2) C(3) C(4) 114.4(1) . . . yes
C(3) C(4) C(5) 122.9(2) . . . yes
C(3) C(4) C(9) 119.6(2) . . . yes
C(5) C(4) C(9) 117.4(2) . . . yes
C(4) C(5) C(6) 121.3(2) . . . yes
C(5) C(6) C(7) 120.8(2) . . . yes
C(6) C(7) C(8) 117.1(2) . . . yes
C(6) C(7) C(10) 122.6(2) . . . yes
C(8) C(7) C(10) 120.1(2) . . . yes
C(7) C(8) C(9) 121.5(2) . . . yes
C(4) C(9) C(8) 120.9(2) . . . yes
C(7) C(10) C(11) 114.2(1) . . . yes
C(10) C(11) C(12) 116.3(1) . . . yes
C(11) C(12) C(13) 116.0(1) . . . yes
C(12) C(13) C(14) 119.9(2) . . . yes
C(12) C(13) C(18) 123.1(1) . . . yes
C(14) C(13) C(18) 117.0(1) . . . yes
C(13) C(14) C(15) 122.9(1) . . . yes
C(14) C(15) C(16) 118.6(1) . . . yes
C(14) C(15) C(19) 119.7(1) . . . yes
C(16) C(15) C(19) 121.6(1) . . . yes
C(1) C(16) C(15) 122.5(1) . . . yes
C(1) C(16) C(17) 120.1(1) . . . yes
C(15) C(16) C(17) 117.3(1) . . . yes
C(16) C(17) C(18) 122.8(1) . . . yes
C(13) C(18) C(17) 118.8(1) . . . yes
C(13) C(18) C(22) 122.2(1) . . . yes
C(17) C(18) C(22) 118.9(1) . . . yes
C(15) C(19) C(20) 110.1(1) . . . yes
O(1) C(20) C(19) 120.2(2) . . . yes
O(1) C(20) C(21) 120.5(2) . . . yes
C(19) C(20) C(21) 119.2(2) . . . yes
C(20) C(21) C(28) 111.1(1) . . . yes
C(18) C(22) C(23) 113.2(1) . . . yes
O(2) C(23) C(22) 120.5(2) . . . yes
O(2) C(23) C(24) 120.7(2) . . . yes
C(22) C(23) C(24) 118.8(2) . . . yes
C(23) C(24) C(25) 110.9(1) . . . yes
C(24) C(25) C(26) 122.1(2) . . . yes
C(24) C(25) C(30) 119.1(2) . . . yes
C(26) C(25) C(30) 118.3(2) . . . yes
C(25) C(26) C(27) 120.7(2) . . . yes
C(26) C(27) C(28) 120.8(2) . . . yes
C(21) C(28) C(27) 121.6(2) . . . yes
C(21) C(28) C(29) 120.2(2) . . . yes
C(27) C(28) C(29) 118.1(2) . . . yes
C(28) C(29) C(30) 120.8(2) . . . yes
C(25) C(30) C(29) 120.6(2) . . . yes

loop_
_geom_bond_atom_site_label_1
_geom_bond_atom_site_label_2
_geom_bond_distance
_geom_bond_site_symmetry_1
_geom_bond_site_symmetry_2
_geom_bond_publ_flag
O(1) C(20) 1.215(2) . . yes
O(2) C(23) 1.216(2) . . yes
C(1) C(2) 1.543(3) . . yes
C(1) C(16) 1.516(2) . . yes
C(2) C(3) 1.522(3) . . yes
C(3) C(4) 1.505(3) . . yes
C(4) C(5) 1.390(3) . . yes
C(4) C(9) 1.392(2) . . yes
C(5) C(6) 1.386(3) . . yes
C(6) C(7) 1.398(3) . . yes
C(7) C(8) 1.390(2) . . yes
C(7) C(10) 1.511(3) . . yes
C(8) C(9) 1.383(2) . . yes
C(10) C(11) 1.534(3) . . yes
C(11) C(12) 1.537(3) . . yes
C(12) C(13) 1.512(2) . . yes
C(13) C(14) 1.397(2) . . yes
C(13) C(18) 1.401(2) . . yes
C(14) C(15) 1.385(2) . . yes
C(15) C(16) 1.409(2) . . yes
C(15) C(19) 1.517(2) . . yes
C(16) C(17) 1.385(2) . . yes
C(17) C(18) 1.391(2) . . yes
C(18) C(22) 1.523(2) . . yes
C(19) C(20) 1.527(2) . . yes
C(20) C(21) 1.515(3) . . yes
C(21) C(28) 1.519(3) . . yes
C(22) C(23) 1.516(2) . . yes
C(23) C(24) 1.522(3) . . yes
C(24) C(25) 1.514(3) . . yes
C(25) C(26) 1.387(2) . . yes
C(25) C(30) 1.391(2) . . yes
C(26) C(27) 1.385(3) . . yes
C(27) C(28) 1.389(3) . . yes
C(28) C(29) 1.392(2) . . yes
C(29) C(30) 1.384(2) . . yes

loop_
_geom_contact_atom_site_label_1
_geom_contact_atom_site_label_2
_geom_contact_distance
_geom_contact_site_symmetry_1
_geom_contact_site_symmetry_2
_geom_contact_publ_flag
O(1) C(24) 3.377(2) . 7_554 ?
O(1) C(22) 3.420(2) . 7_554 ?
O(2) C(9) 3.469(2) . 8_455 ?
O(2) C(22) 3.499(2) . 5_556 ?
C(19) C(30) 3.537(2) . 8_555 ?

loop_
_geom_torsion_atom_site_label_1
_geom_torsion_atom_site_label_2
_geom_torsion_atom_site_label_3
_geom_torsion_atom_site_label_4
_geom_torsion
_geom_torsion_site_symmetry_1
_geom_torsion_site_symmetry_2
_geom_torsion_site_symmetry_3
_geom_torsion_site_symmetry_4
_geom_torsion_publ_flag
O(1) C(20) C(19) C(15) -108.5(2) . . . . yes
O(1) C(20) C(21) C(28) 97.0(2) . . . . yes
O(2) C(23) C(22) C(18) 101.4(2) . . . . yes
O(2) C(23) C(24) C(25) -114.9(2) . . . . yes
C(1) C(2) C(3) C(4) -69.7(2) . . . . yes
C(1) C(16) C(15) C(14) -163.1(2) . . . . yes
C(1) C(16) C(15) C(19) 21.3(2) . . . . yes
C(1) C(16) C(17) C(18) 170.6(1) . . . . yes
C(2) C(1) C(16) C(15) 70.2(2) . . . . yes
C(2) C(1) C(16) C(17) -107.4(2) . . . . yes
C(2) C(3) C(4) C(5) 122.3(2) . . . . yes
C(2) C(3) C(4) C(9) -54.4(2) . . . . yes
C(3) C(2) C(1) C(16) 66.3(2) . . . . yes
C(3) C(4) C(5) C(6) -169.5(2) . . . . yes
C(3) C(4) C(9) C(8) 168.6(2) . . . . yes
C(4) C(5) C(6) C(7) 1.3(3) . . . . yes
C(4) C(9) C(8) C(7) 0.9(3) . . . . yes
C(5) C(4) C(9) C(8) -8.3(3) . . . . yes
C(5) C(6) C(7) C(8) -8.6(3) . . . . yes
C(5) C(6) C(7) C(10) 166.6(2) . . . . yes
C(6) C(5) C(4) C(9) 7.2(3) . . . . yes
C(6) C(7) C(8) C(9) 7.6(3) . . . . yes
C(6) C(7) C(10) C(11) -56.7(2) . . . . yes
C(7) C(10) C(11) C(12) -68.1(2) . . . . yes
C(8) C(7) C(10) C(11) 118.4(2) . . . . yes
C(9) C(8) C(7) C(10) -167.7(2) . . . . yes
C(10) C(11) C(12) C(13) 65.8(2) . . . . yes
C(11) C(12) C(13) C(14) -120.1(2) . . . . yes
C(11) C(12) C(13) C(18) 60.5(2) . . . . yes
C(12) C(13) C(14) C(15) 173.7(2) . . . . yes
C(12) C(13) C(18) C(17) -166.3(2) . . . . yes
C(12) C(13) C(18) C(22) 13.2(2) . . . . yes
C(13) C(14) C(15) C(16) -7.8(2) . . . . yes
C(13) C(14) C(15) C(19) 167.9(1) . . . . yes
C(13) C(18) C(17) C(16) -7.5(2) . . . . yes
C(13) C(18) C(22) C(23) 128.7(2) . . . . yes
C(14) C(13) C(18) C(17) 14.2(2) . . . . yes
C(14) C(13) C(18) C(22) -166.3(1) . . . . yes
C(14) C(15) C(16) C(17) 14.5(2) . . . . yes
C(14) C(15) C(19) C(20) -104.6(2) . . . . yes
C(15) C(14) C(13) C(18) -6.8(2) . . . . yes
C(15) C(16) C(17) C(18) -7.2(2) . . . . yes
C(15) C(19) C(20) C(21) 69.9(2) . . . . yes
C(16) C(15) C(19) C(20) 71.0(2) . . . . yes
C(16) C(17) C(18) C(22) 172.9(1) . . . . yes
C(17) C(16) C(15) C(19) -161.1(1) . . . . yes
C(17) C(18) C(22) C(23) -51.8(2) . . . . yes
C(18) C(22) C(23) C(24) -78.9(2) . . . . yes
C(19) C(20) C(21) C(28) -81.3(2) . . . . yes
C(20) C(21) C(28) C(27) 124.3(2) . . . . yes
C(20) C(21) C(28) C(29) -50.8(2) . . . . yes
C(21) C(28) C(27) C(26) -169.1(2) . . . . yes
C(21) C(28) C(29) C(30) 169.0(1) . . . . yes
C(22) C(23) C(24) C(25) 65.4(2) . . . . yes
C(23) C(24) C(25) C(26) -103.7(2) . . . . yes
C(23) C(24) C(25) C(30) 68.7(2) . . . . yes
C(24) C(25) C(26) C(27) 165.4(2) . . . . yes
C(24) C(25) C(30) C(29) -165.8(1) . . . . yes
C(25) C(26) C(27) C(28) 0.6(3) . . . . yes
C(25) C(30) C(29) C(28) -0.2(2) . . . . yes
C(26) C(25) C(30) C(29) 6.9(2) . . . . yes
C(26) C(27) C(28) C(29) 6.0(3) . . . . yes
C(27) C(26) C(25) C(30) -7.1(3) . . . . yes
C(27) C(28) C(29) C(30) -6.2(2) . . . . yes
C(27) C(28) C(29) C(30) -6.2(2) . . . . yes

loop_
_cod_related_entry_id
_cod_related_entry_database
_cod_related_entry_code
1 ChemSpider 30658681
